data_4509519
loop_
_publ_author_name
'Chung, Haemi'
'Barron, Paul M.'
'Novotny, Richard W.'
'Son, Hyun-Tak'
'Hu, Chunhua'
'Choe, Wonyoung'

_publ_section_title
;
 Structural Variation in Porphyrin Pillared Homologous Series: Influence
 of Distinct Coordination Centers for Pillars on Framework Topology
;
_journal_issue 7
_journal_name_full 'Crystal Growth &amp; Design'
_journal_page_first 3327
_journal_paper_doi 10.1021/cg900220g
_journal_volume 9
_journal_year 2009
_chemical_formula_moiety 'C72 H38 N8 O13 Zn3'
_chemical_formula_sum 'C72 H38 N8 O13 Zn3'
_chemical_formula_weight 1419.27
_chemical_name_systematic
; 
 ? 
;
_space_group_IT_number 12
_symmetry_cell_setting monoclinic
_symmetry_space_group_name_Hall '-C 2y'
_symmetry_space_group_name_H-M 'C 1 2/m 1'
_atom_sites_solution_hydrogens geom
_atom_sites_solution_primary direct
_atom_sites_solution_secondary difmap
_audit_creation_method SHELXTL
_cell_angle_alpha 90.00
_cell_angle_beta 104.079(2)
_cell_angle_gamma 90.00
_cell_formula_units_Z 2
_cell_length_a 22.2897(9)
_cell_length_b 16.8927(7)
_cell_length_c 16.4976(7)
_cell_measurement_reflns_used 9626
_cell_measurement_temperature 296(2)
_cell_measurement_theta_max 28.32
_cell_measurement_theta_min 2.73
_cell_volume 6025.3(4)
_computing_cell_refinement 'SAINT+ (Bruker, 2003)'
_computing_data_collection 'SMART (Bruker, 2005)'
_computing_data_reduction SAINT+
_computing_publication_material SHELXTL
_computing_structure_refinement SHELXTL
_computing_structure_solution 'SHELXTL (Sheldrick, 2008)'
_diffrn_ambient_temperature 296(2)
_diffrn_measured_fraction_theta_full .995
_diffrn_measured_fraction_theta_max .995
_diffrn_measurement_device_type 'Bruker SMART Apex CCD'
_diffrn_measurement_method '\w scans'
_diffrn_radiation_monochromator graphite
_diffrn_radiation_source 'fine-focus sealed tube'
_diffrn_radiation_type MoK\a
_diffrn_radiation_wavelength 0.71073
_diffrn_reflns_av_R_equivalents 0.0238
_diffrn_reflns_av_sigmaI/netI 0.0152
_diffrn_reflns_limit_h_max 28
_diffrn_reflns_limit_h_min -28
_diffrn_reflns_limit_k_max 21
_diffrn_reflns_limit_k_min -21
_diffrn_reflns_limit_l_max 21
_diffrn_reflns_limit_l_min -21
_diffrn_reflns_number 51096
_diffrn_reflns_theta_full 27.00
_diffrn_reflns_theta_max 27.00
_diffrn_reflns_theta_min 1.27
_diffrn_standards_number 0
_exptl_absorpt_coefficient_mu 0.631
_exptl_absorpt_correction_T_max 0.8618
_exptl_absorpt_correction_T_min 0.7181
_exptl_absorpt_correction_type multi-scan
_exptl_absorpt_process_details ' SADABS (Sheldrick, 2007)'
_exptl_crystal_colour purple
_exptl_crystal_density_diffrn 0.782
_exptl_crystal_density_method 'not measured'
_exptl_crystal_description needle
_exptl_crystal_F_000 1440
_exptl_crystal_size_max 0.562
_exptl_crystal_size_mid 0.296
_exptl_crystal_size_min 0.243
_platon_squeeze_details
;
Disordered, independent solvent molecules were eliminated from the refinement 
using SQUEEZE/PLATON [Spek, A.L. (2003), J. Appl. Cryst. 36, 7-13].

R factors before data are squeezed:
_refine_ls_R_factor_all           0.1021 
_refine_ls_R_factor_gt            0.0983 
_refine_ls_wR_factor_ref          0.3494 
_refine_ls_wR_factor_gt           0.3429 
;
_refine_diff_density_max 1.152
_refine_diff_density_min -.300
_refine_diff_density_rms .066
_refine_ls_extinction_method none
_refine_ls_goodness_of_fit_ref 1.145
_refine_ls_hydrogen_treatment constr
_refine_ls_matrix_type full
_refine_ls_number_parameters 252
_refine_ls_number_reflns 6769
_refine_ls_number_restraints 0
_refine_ls_restrained_S_all 1.145
_refine_ls_R_factor_all 0.0493
_refine_ls_R_factor_gt 0.0466
_refine_ls_shift/su_max 0.000
_refine_ls_shift/su_mean 0.000
_refine_ls_structure_factor_coef Fsqd
_refine_ls_weighting_details 'calc w=1/[\s^2^(Fo^2^)+(0.1167P)^2^+0.0000P] where P=(Fo^2^+2Fc^2^)/3'
_refine_ls_weighting_scheme calc
_refine_ls_wR_factor_gt 0.1511
_refine_ls_wR_factor_ref 0.1543
_reflns_number_gt 6077
_reflns_number_total 6769
_reflns_threshold_expression >2sigma(I)
_cod_data_source_file cg900220gsup2.cif
_cod_data_source_block c8ch4sq
_cod_depositor_comments
;
The following automatic conversions were performed:

'_symmetry_cell_setting' value 'Monoclinic' changed to 'monoclinic'
according to /home/saulius/struct/CIF-dictionaries/cif_core.dic
dictionary named 'cif_core.dic' version 2.4.2 from 2011-04-26.

Automatic conversion script
Id: cif_fix_values 1891 2012-01-12 08:04:46Z andrius 
;
_cod_original_sg_symbol_H-M 'C 2/m'
_cod_database_code 4509519

loop_
_symmetry_equiv_pos_as_xyz
'x, y, z'
'-x, y, -z'
'x+1/2, y+1/2, z'
'-x+1/2, y+1/2, -z'
'-x, -y, -z'
'x, -y, z'
'-x+1/2, -y+1/2, -z'
'x+1/2, -y+1/2, z'

loop_
_atom_site_label
_atom_site_type_symbol
_atom_site_fract_x
_atom_site_fract_y
_atom_site_fract_z
_atom_site_U_iso_or_equiv
_atom_site_adp_type
_atom_site_occupancy
_atom_site_symmetry_multiplicity
_atom_site_calc_flag
_atom_site_refinement_flags
Zn1 Zn -0.01652(3) 0.5000 -0.00533(7) 0.0470(3) Uani 0.50 2 d SP
Zn2 Zn 0.068449(10) 0.0000 0.523623(14) 0.02926(12) Uani 1 2 d S
O1 O 0.04614(7) 0.08462(9) 0.43236(9) 0.0583(4) Uani 1 1 d .
O2 O -0.05665(7) 0.08377(9) 0.39370(9) 0.0597(4) Uani 1 1 d .
O3 O 0.35110(8) 0.13397(13) 0.53750(17) 0.1032(7) Uani 1 1 d .
O4 O -0.1184(3) 0.5000 -0.0375(4) 0.0856(16) Uani 0.50 2 d SP
H4 H -0.1426 0.5172 -0.0877 0.103 Uiso 0.25 1 d PR
H4' H -0.1355 0.5069 0.0055 0.103 Uiso 0.25 1 d PR
N1 N 0.0000 0.37928(11) 0.0000 0.0546(6) Uani 1 2 d S
N2 N 0.00107(14) 0.5000 0.12350(12) 0.0539(6) Uani 1 2 d S
N3 N 0.16212(9) 0.0000 0.53370(13) 0.0408(5) Uani 1 2 d S
N4 N 0.35067(10) 0.0000 0.53305(17) 0.0592(6) Uani 1 2 d S
C1 C 0.00007(11) 0.33071(10) 0.06635(11) 0.0569(5) Uani 1 1 d .
C2 C 0.00009(14) 0.24970(11) 0.04086(13) 0.0741(7) Uani 1 1 d .
H2 H 0.0002 0.2054 0.0744 0.089 Uiso 1 1 calc R
C3 C 0.00021(11) 0.35586(11) 0.14776(11) 0.0528(5) Uani 1 1 d .
C4 C 0.00133(12) 0.43504(10) 0.17381(11) 0.0550(5) Uani 1 1 d .
C5 C 0.00052(14) 0.46060(13) 0.25689(12) 0.0724(7) Uani 1 1 d .
H5 H 0.0001 0.4280 0.3022 0.087 Uiso 1 1 calc R
C6 C -0.00064(11) 0.29247(10) 0.21108(11) 0.0521(5) Uani 1 1 d .
C7 C 0.05145(13) 0.27020(17) 0.26787(17) 0.0815(8) Uani 1 1 d .
H7 H 0.0887 0.2949 0.2678 0.098 Uiso 1 1 calc R
C8 C 0.05031(12) 0.21127(15) 0.32619(16) 0.0740(7) Uani 1 1 d .
H8 H 0.0867 0.1971 0.3644 0.089 Uiso 1 1 calc R
C9 C -0.00340(9) 0.17395(10) 0.32810(11) 0.0448(4) Uani 1 1 d .
C10 C -0.05649(12) 0.19756(19) 0.27230(18) 0.0886(10) Uani 1 1 d .
H10 H -0.0940 0.1743 0.2739 0.106 Uiso 1 1 calc R
C11 C -0.05512(14) 0.25567(19) 0.2134(2) 0.0946(10) Uani 1 1 d .
H11 H -0.0915 0.2699 0.1751 0.114 Uiso 1 1 calc R
C12 C -0.00460(9) 0.10907(10) 0.38990(10) 0.0427(4) Uani 1 1 d .
C15 C 0.28569(13) 0.0000 0.5351(2) 0.0643(8) Uani 1 2 d S
C13 C 0.20393(17) 0.0199(5) 0.6003(3) 0.074(3) Uani 0.50 1 d P
H13 H 0.1906 0.0338 0.6476 0.089 Uiso 0.50 1 calc PR
C14 C 0.26795(18) 0.0219(4) 0.6059(3) 0.075(3) Uani 0.50 1 d P
H14 H 0.2964 0.0370 0.6545 0.090 Uiso 0.50 1 calc PR
C16 C 0.24313(17) -0.0165(8) 0.4654(2) 0.074(4) Uani 0.50 1 d P
H16 H 0.2550 -0.0289 0.4166 0.089 Uiso 0.50 1 calc PR
C17 C 0.18155(18) -0.0153(8) 0.4657(2) 0.065(4) Uani 0.50 1 d P
H17 H 0.1524 -0.0256 0.4160 0.078 Uiso 0.50 1 calc PR
C18 C 0.37776(10) 0.07368(16) 0.52940(16) 0.0681(6) Uani 1 1 d .
C19 C 0.44105(9) 0.07290(15) 0.51433(15) 0.0612(6) Uani 1 1 d .
C20 C 0.47049(10) 0.14263(16) 0.50795(18) 0.0761(7) Uani 1 1 d .
H20 H 0.4513 0.1904 0.5142 0.091 Uiso 1 1 calc R
C21 C 0.47013(11) 0.0000 0.50790(18) 0.0534(7) Uani 1 2 d S

loop_
_atom_site_aniso_label
_atom_site_aniso_U_11
_atom_site_aniso_U_22
_atom_site_aniso_U_33
_atom_site_aniso_U_23
_atom_site_aniso_U_13
_atom_site_aniso_U_12
Zn1 0.0922(8) 0.0238(2) 0.0280(4) 0.000 0.0206(6) 0.000
Zn2 0.03073(17) 0.02762(17) 0.03174(17) 0.000 0.01209(11) 0.000
O1 0.0633(9) 0.0550(8) 0.0598(8) 0.0280(7) 0.0213(7) 0.0069(7)
O2 0.0653(9) 0.0584(8) 0.0583(8) 0.0279(7) 0.0205(7) -0.0067(7)
O3 0.0529(10) 0.0934(15) 0.178(2) -0.0269(14) 0.0561(12) 0.0009(9)
O4 0.080(4) 0.096(4) 0.082(4) 0.000 0.020(3) 0.000
N1 0.111(2) 0.0250(9) 0.0324(10) 0.000 0.0256(11) 0.000
N2 0.112(2) 0.0271(10) 0.0270(9) 0.000 0.0260(11) 0.000
N3 0.0341(10) 0.0500(12) 0.0423(11) 0.000 0.0169(8) 0.000
N4 0.0255(10) 0.0817(18) 0.0734(16) 0.000 0.0178(10) 0.000
C1 0.1077(17) 0.0283(8) 0.0393(9) 0.0046(7) 0.0269(10) -0.0003(9)
C2 0.149(2) 0.0270(9) 0.0525(11) 0.0069(8) 0.0364(13) 0.0018(11)
C3 0.0945(15) 0.0324(9) 0.0356(8) 0.0047(7) 0.0235(9) -0.0011(9)
C4 0.1052(16) 0.0317(9) 0.0316(8) 0.0037(7) 0.0234(9) 0.0002(9)
C5 0.148(2) 0.0446(10) 0.0310(9) 0.0033(8) 0.0331(12) 0.0002(13)
C6 0.0960(15) 0.0282(8) 0.0354(8) 0.0065(7) 0.0226(9) 0.0004(9)
C7 0.0803(16) 0.0805(16) 0.0809(16) 0.0498(14) 0.0145(13) -0.0144(14)
C8 0.0733(15) 0.0738(16) 0.0722(14) 0.0440(13) 0.0126(12) -0.0085(12)
C9 0.0647(11) 0.0337(8) 0.0400(8) 0.0093(7) 0.0203(8) 0.0017(7)
C10 0.0661(15) 0.104(2) 0.0916(19) 0.0645(17) 0.0107(13) -0.0027(14)
C11 0.0836(18) 0.100(2) 0.0924(19) 0.0617(18) 0.0055(15) -0.0012(16)
C12 0.0622(11) 0.0330(8) 0.0368(8) 0.0059(6) 0.0193(8) 0.0027(7)
C15 0.0320(13) 0.095(2) 0.0725(19) 0.000 0.0249(13) 0.000
C13 0.0410(17) 0.137(10) 0.0485(18) -0.035(3) 0.0183(14) -0.014(3)
C14 0.0380(17) 0.131(8) 0.056(2) -0.023(3) 0.0102(15) -0.007(2)
C16 0.0397(16) 0.135(13) 0.0530(18) -0.027(4) 0.0231(14) -0.016(3)
C17 0.0475(17) 0.113(12) 0.0385(15) -0.016(3) 0.0175(13) 0.006(3)
C18 0.0385(10) 0.0887(17) 0.0827(16) -0.0103(13) 0.0255(10) -0.0027(11)
C19 0.0337(9) 0.0833(16) 0.0696(13) -0.0065(11) 0.0181(9) -0.0014(9)
C20 0.0426(11) 0.0792(16) 0.112(2) -0.0028(15) 0.0288(12) 0.0085(11)
C21 0.0313(12) 0.0743(19) 0.0543(15) 0.000 0.0099(11) 0.000

loop_
_atom_type_symbol
_atom_type_description
_atom_type_scat_dispersion_real
_atom_type_scat_dispersion_imag
_atom_type_scat_source
C C .0033 .0016 'International Tables Vol C Tables 4.2.6.8 and 6.1.1.4'
H H .0000 .0000 'International Tables Vol C Tables 4.2.6.8 and 6.1.1.4'
N N .0061 .0033 'International Tables Vol C Tables 4.2.6.8 and 6.1.1.4'
O O .0106 .0060 'International Tables Vol C Tables 4.2.6.8 and 6.1.1.4'
Zn Zn .2839 1.4301 'International Tables Vol C Tables 4.2.6.8 and 6.1.1.4'

loop_
_geom_angle_atom_site_label_1
_geom_angle_atom_site_label_2
_geom_angle_atom_site_label_3
_geom_angle
_geom_angle_site_symmetry_1
_geom_angle_site_symmetry_3
N2 Zn1 N2 160.07(4) 5_565 .
N2 Zn1 N1 88.35(3) 5_565 5_565
N2 Zn1 N1 88.22(3) . 5_565
N2 Zn1 N1 88.35(3) 5_565 .
N2 Zn1 N1 88.22(3) . .
N1 Zn1 N1 160.14(4) 5_565 .
N2 Zn1 O4 99.90(19) 5_565 .
N2 Zn1 O4 100.03(19) . .
N1 Zn1 O4 99.93(2) 5_565 .
N1 Zn1 O4 99.93(2) . .
O2 Zn2 O2 88.59(9) 5_556 2_556
O2 Zn2 O1 87.67(7) 5_556 6
O2 Zn2 O1 159.11(7) 2_556 6
O2 Zn2 O1 159.11(7) 5_556 .
O2 Zn2 O1 87.67(7) 2_556 .
O1 Zn2 O1 88.54(9) 6 .
O2 Zn2 N3 103.97(6) 5_556 .
O2 Zn2 N3 103.97(6) 2_556 .
O1 Zn2 N3 96.88(6) 6 .
O1 Zn2 N3 96.88(6) . .
O2 Zn2 Zn2 83.28(5) 5_556 5_556
O2 Zn2 Zn2 83.28(5) 2_556 5_556
O1 Zn2 Zn2 75.87(4) 6 5_556
O1 Zn2 Zn2 75.88(4) . 5_556
N3 Zn2 Zn2 169.70(6) . 5_556
C12 O1 Zn2 132.00(13) . .
C12 O2 Zn2 123.07(12) . 5_556
Zn1 O4 H4 124.2 . .
Zn1 O4 H4' 115.1 . .
H4 O4 H4' 113.9 . .
C1 N1 C1 106.3(2) 2 .
C1 N1 Zn1 126.20(10) 2 5_565
C1 N1 Zn1 126.26(10) . 5_565
C1 N1 Zn1 126.26(10) 2 .
C1 N1 Zn1 126.20(10) . .
C4 N2 C4 105.9(2) . 6_565
C4 N2 Zn1 126.44(11) . 5_565
C4 N2 Zn1 126.44(11) 6_565 5_565
C4 N2 Zn1 126.37(10) . .
C4 N2 Zn1 126.37(10) 6_565 .
C13 N3 C17 116.9(3) . .
C13 N3 C17 110.6(4) 6 .
C13 N3 C17 110.6(4) . 6
C13 N3 C17 116.9(3) 6 6
C13 N3 Zn2 125.0(2) . .
C13 N3 Zn2 125.0(2) 6 .
C17 N3 Zn2 117.9(2) . .
C17 N3 Zn2 117.9(2) 6 .
C18 N4 C18 127.0(2) 6 .
C18 N4 C15 116.45(12) 6 .
C18 N4 C15 116.45(12) . .
N1 C1 C3 125.57(16) . .
N1 C1 C2 109.79(16) . .
C3 C1 C2 124.64(17) . .
C2 C2 C1 107.08(11) 2 .
C2 C2 H2 126.5 2 .
C1 C2 H2 126.5 . .
C4 C3 C1 125.13(16) . .
C4 C3 C6 118.01(15) . .
C1 C3 C6 116.85(16) . .
N2 C4 C3 125.36(16) . .
N2 C4 C5 109.62(16) . .
C3 C4 C5 124.98(16) . .
C5 C5 C4 107.43(11) 6_565 .
C5 C5 H5 126.3 6_565 .
C4 C5 H5 126.3 . .
C7 C6 C11 118.00(19) . .
C7 C6 C3 121.7(2) . .
C11 C6 C3 120.3(2) . .
C6 C7 C8 121.4(2) . .
C6 C7 H7 119.3 . .
C8 C7 H7 119.3 . .
C9 C8 C7 120.8(2) . .
C9 C8 H8 119.6 . .
C7 C8 H8 119.6 . .
C8 C9 C10 118.09(18) . .
C8 C9 C12 121.02(18) . .
C10 C9 C12 120.90(18) . .
C9 C10 C11 120.9(2) . .
C9 C10 H10 119.5 . .
C11 C10 H10 119.5 . .
C6 C11 C10 120.7(2) . .
C6 C11 H11 119.6 . .
C10 C11 H11 119.6 . .
O1 C12 O2 125.70(16) . .
O1 C12 C9 117.36(17) . .
O2 C12 C9 116.94(17) . .
C16 C15 C14 120.0(3) . .
C16 C15 C14 112.8(4) 6 .
C16 C15 C14 112.8(4) . 6
C16 C15 C14 120.0(3) 6 6
C16 C15 N4 119.0(3) . .
C16 C15 N4 119.0(3) 6 .
C14 C15 N4 120.9(3) . .
C14 C15 N4 120.9(3) 6 .
N3 C13 C14 124.6(4) . .
N3 C13 H13 117.7 . .
C14 C13 H13 117.7 . .
C15 C14 C13 115.8(4) . .
C15 C14 H14 122.1 . .
C13 C14 H14 122.1 . .
C15 C16 C17 119.8(4) . .
C15 C16 H16 120.1 . .
C17 C16 H16 120.1 . .
N3 C17 C16 122.6(4) . .
N3 C17 H17 118.7 . .
C16 C17 H17 118.7 . .
O3 C18 N4 121.4(2) . .
O3 C18 C19 122.6(2) . .
N4 C18 C19 116.0(2) . .
C20 C19 C21 120.69(18) . .
C20 C19 C18 119.8(2) . .
C21 C19 C18 119.5(2) . .
C19 C20 C20 120.32(13) . 2_656
C19 C20 H20 119.8 . .
C20 C20 H20 119.8 2_656 .
C19 C21 C19 122.1(2) . 6
C19 C21 C21 118.96(12) . 5_656
C19 C21 C21 118.96(12) 6 5_656

loop_
_geom_bond_atom_site_label_1
_geom_bond_atom_site_label_2
_geom_bond_distance
_geom_bond_site_symmetry_2
Zn1 N2 2.065(2) .
Zn1 N1 2.0703(19) .
Zn1 O4 2.203(6) .
Zn2 O2 2.0264(12) 5_556
Zn2 O2 2.0265(12) 2_556
Zn2 O1 2.0478(13) 6
Zn2 O1 2.0478(13) .
Zn2 N3 2.054(2) .
Zn2 Zn2 2.9600(5) 5_556
O1 C12 1.247(2) .
O2 C12 1.252(2) .
O2 Zn2 2.0265(12) 5_556
O3 C18 1.203(3) .
O4 H4 0.9186 .
O4 H4' 0.8909 .
N1 C1 1.368(2) 2
N1 C1 1.368(2) .
N1 Zn1 2.0703(19) 5_565
N2 C4 1.375(2) .
N2 C4 1.375(2) 6_565
N2 Zn1 2.060(2) 5_565
N3 C13 1.300(5) .
N3 C13 1.300(5) 6
N3 C17 1.323(5) .
N3 C17 1.323(5) 6
N4 C18 1.391(3) 6
N4 C18 1.391(3) .
N4 C15 1.457(3) .
C1 C3 1.408(2) .
C1 C2 1.432(3) .
C2 C2 1.347(4) 2
C2 H2 0.9300 .
C3 C4 1.403(2) .
C3 C6 1.499(2) .
C4 C5 1.441(2) .
C5 C5 1.331(4) 6_565
C5 H5 0.9300 .
C6 C7 1.356(3) .
C6 C11 1.373(4) .
C7 C8 1.389(3) .
C7 H7 0.9300 .
C8 C9 1.360(3) .
C8 H8 0.9300 .
C9 C10 1.370(3) .
C9 C12 1.502(2) .
C10 C11 1.386(3) .
C10 H10 0.9300 .
C11 H11 0.9300 .
C15 C16 1.330(6) .
C15 C16 1.330(6) 6
C15 C14 1.372(5) .
C15 C14 1.372(5) 6
C13 C14 1.408(5) .
C13 H13 0.9300 .
C14 H14 0.9300 .
C16 C17 1.374(5) .
C16 H16 0.9300 .
C17 H17 0.9300 .
C18 C19 1.491(3) .
C19 C20 1.365(3) .
C19 C21 1.408(3) .
C20 C20 1.403(4) 2_656
C20 H20 0.9300 .
C21 C19 1.408(3) 6
C21 C21 1.418(5) 5_656

loop_
_platon_squeeze_void_nr
_platon_squeeze_void_average_x
_platon_squeeze_void_average_y
_platon_squeeze_void_average_z
_platon_squeeze_void_volume
_platon_squeeze_void_count_electrons
1 0.000 -0.007 -0.005 3372.2 903.8
